data_4333985
loop_
_publ_author_name
'Fernando Hung-Low'
'Christopher A. Bradley'

_publ_section_title
;
 Synthesis of a Bis(indenyl) Co(I) Anion: A Reactive Source of a 14
 Electron Indenyl Co(I) Equivalent
;
_journal_name_full 'Inorganic Chemistry'
_journal_page_first 2446
_journal_page_last 2457
_journal_paper_doi 10.1021/ic302320w
_journal_volume 52
_journal_year 2013
_chemical_formula_sum 'C54 H94 Co Na O6 Si4'
_chemical_formula_weight 1033.57
_chemical_name_systematic
; 
 ? 
;
_space_group_IT_number 2
_symmetry_cell_setting triclinic
_symmetry_space_group_name_Hall '-P 1'
_symmetry_space_group_name_H-M 'P -1'
_atom_sites_solution_hydrogens geom
_atom_sites_solution_primary direct
_atom_sites_solution_secondary difmap
_audit_creation_method SHELXL-97
_cell_angle_alpha 70.6420(10)
_cell_angle_beta 84.3660(10)
_cell_angle_gamma 82.9200(10)
_cell_formula_units_Z 2
_cell_length_a 11.4225(2)
_cell_length_b 14.8087(3)
_cell_length_c 18.6954(3)
_cell_measurement_reflns_used 531
_cell_measurement_temperature 150(2)
_cell_measurement_theta_max 25.67
_cell_measurement_theta_min 2.31
_cell_volume 2955.29(9)
_computing_cell_refinement 'Bruker APEX 2'
_computing_data_collection 'Bruker APEX 2'
_computing_data_reduction 'Bruker SAINTPLUS'
_computing_molecular_graphics 'Bruker SHELXTL'
_computing_publication_material 'Bruker SHELXTL'
_computing_structure_refinement 'SHELXL-97 (Sheldrick, 1997)'
_computing_structure_solution 'SHELXS-97 (Sheldrick, 1990)'
_diffrn_ambient_temperature 150(2)
_diffrn_measured_fraction_theta_full 0.997
_diffrn_measured_fraction_theta_max 0.997
_diffrn_measurement_device_type 'CCD area detector'
_diffrn_measurement_method 'phi and omega scans'
_diffrn_radiation_monochromator graphite
_diffrn_radiation_source 'fine-focus sealed tube'
_diffrn_radiation_type MoK\a
_diffrn_radiation_wavelength 0.71073
_diffrn_reflns_av_R_equivalents 0.0957
_diffrn_reflns_av_sigmaI/netI 0.0789
_diffrn_reflns_limit_h_max 13
_diffrn_reflns_limit_h_min -13
_diffrn_reflns_limit_k_max 18
_diffrn_reflns_limit_k_min -18
_diffrn_reflns_limit_l_max 22
_diffrn_reflns_limit_l_min -22
_diffrn_reflns_number 49517
_diffrn_reflns_theta_full 25.68
_diffrn_reflns_theta_max 25.68
_diffrn_reflns_theta_min 2.08
_exptl_absorpt_coefficient_mu 0.422
_exptl_absorpt_correction_T_max 0.9065
_exptl_absorpt_correction_T_min 0.8820
_exptl_absorpt_correction_type multi-scan
_exptl_absorpt_process_details SADABS
_exptl_crystal_colour Red
_exptl_crystal_density_diffrn 1.162
_exptl_crystal_description Block
_exptl_crystal_F_000 1120
_exptl_crystal_size_max 0.31
_exptl_crystal_size_mid 0.29
_exptl_crystal_size_min 0.24
_refine_diff_density_max 1.287
_refine_diff_density_min -0.503
_refine_diff_density_rms 0.076
_refine_ls_extinction_method none
_refine_ls_goodness_of_fit_ref 1.067
_refine_ls_hydrogen_treatment constr
_refine_ls_matrix_type full
_refine_ls_number_parameters 599
_refine_ls_number_reflns 11189
_refine_ls_number_restraints 100
_refine_ls_restrained_S_all 1.079
_refine_ls_R_factor_all 0.1203
_refine_ls_R_factor_gt 0.0586
_refine_ls_shift/su_max 0.000
_refine_ls_shift/su_mean 0.000
_refine_ls_structure_factor_coef Fsqd
_refine_ls_weighting_details 'calc w=1/[\s^2^(Fo^2^)+(0.0475P)^2^+5.5211P] where P=(Fo^2^+2Fc^2^)/3'
_refine_ls_weighting_scheme calc
_refine_ls_wR_factor_gt 0.1257
_refine_ls_wR_factor_ref 0.1554
_reflns_number_gt 6856
_reflns_number_total 11189
_reflns_threshold_expression >2sigma(I)
_cod_data_source_file ic302320w_si_002_2.cif
_cod_data_source_block cb029
_cod_database_code 4333985

loop_
_symmetry_equiv_pos_as_xyz
'x, y, z'
'-x, -y, -z'

loop_
_atom_site_label
_atom_site_type_symbol
_atom_site_fract_x
_atom_site_fract_y
_atom_site_fract_z
_atom_site_U_iso_or_equiv
_atom_site_adp_type
_atom_site_occupancy
_atom_site_symmetry_multiplicity
_atom_site_calc_flag
_atom_site_refinement_flags
_atom_site_disorder_assembly
_atom_site_disorder_group
Co1 Co 0.17775(4) 0.28268(4) 0.23045(3) 0.02182(15) Uani 1 1 d . . .
C1 C 0.0115(3) 0.3445(3) 0.1637(2) 0.0239(9) Uani 1 1 d . . .
C2 C 0.1023(3) 0.4072(3) 0.1515(2) 0.0237(9) Uani 1 1 d . . .
H2 H 0.1471 0.4307 0.1047 0.028 Uiso 1 1 calc R . .
C3 C 0.1178(3) 0.4305(3) 0.2185(2) 0.0257(9) Uani 1 1 d . . .
C4 C 0.0281(3) 0.3829(3) 0.2742(2) 0.0243(9) Uani 1 1 d . . .
C5 C -0.0072(3) 0.3852(3) 0.3479(2) 0.0310(10) Uani 1 1 d . . .
H5 H 0.0349 0.4186 0.3709 0.037 Uiso 1 1 calc R . .
C6 C -0.1032(4) 0.3387(3) 0.3864(3) 0.0387(11) Uani 1 1 d . . .
H6 H -0.1289 0.3427 0.4352 0.046 Uiso 1 1 calc R . .
C7 C -0.1636(4) 0.2855(3) 0.3547(3) 0.0390(11) Uani 1 1 d . . .
H7 H -0.2282 0.2526 0.3830 0.047 Uiso 1 1 calc R . .
C8 C -0.1305(3) 0.2807(3) 0.2836(2) 0.0296(10) Uani 1 1 d . . .
H8 H -0.1714 0.2436 0.2631 0.036 Uiso 1 1 calc R . .
C9 C -0.0352(3) 0.3307(3) 0.2402(2) 0.0230(9) Uani 1 1 d . . .
C10 C -0.2094(4) 0.3670(4) 0.0780(3) 0.0422(12) Uani 1 1 d . . .
H10A H -0.2551 0.3460 0.1268 0.063 Uiso 1 1 calc R . .
H10B H -0.2444 0.3467 0.0406 0.063 Uiso 1 1 calc R . .
H10C H -0.2107 0.4373 0.0603 0.063 Uiso 1 1 calc R . .
C11 C -0.0558(4) 0.1793(3) 0.1117(3) 0.0452(12) Uani 1 1 d . . .
H11A H 0.0249 0.1477 0.1171 0.068 Uiso 1 1 calc R . .
H11B H -0.0908 0.1673 0.0703 0.068 Uiso 1 1 calc R . .
H11C H -0.1033 0.1535 0.1592 0.068 Uiso 1 1 calc R . .
C12 C 0.0330(4) 0.3594(4) -0.0027(3) 0.0447(12) Uani 1 1 d . . .
H12A H 0.0192 0.4297 -0.0213 0.067 Uiso 1 1 calc R . .
H12B H 0.0073 0.3332 -0.0397 0.067 Uiso 1 1 calc R . .
H12C H 0.1174 0.3403 0.0042 0.067 Uiso 1 1 calc R . .
C13 C 0.1222(4) 0.6367(3) 0.2164(3) 0.0537(14) Uani 1 1 d . . .
H13A H 0.0949 0.6642 0.1648 0.080 Uiso 1 1 calc R . .
H13B H 0.1709 0.6811 0.2260 0.080 Uiso 1 1 calc R . .
H13C H 0.0538 0.6265 0.2531 0.080 Uiso 1 1 calc R . .
C14 C 0.2771(4) 0.4788(4) 0.3213(3) 0.0477(13) Uani 1 1 d . . .
H14A H 0.2176 0.4917 0.3591 0.072 Uiso 1 1 calc R . .
H14B H 0.3455 0.5141 0.3183 0.072 Uiso 1 1 calc R . .
H14C H 0.3021 0.4097 0.3363 0.072 Uiso 1 1 calc R . .
C15 C 0.3320(4) 0.5399(4) 0.1490(3) 0.0453(12) Uani 1 1 d . . .
H15A H 0.3864 0.4813 0.1566 0.068 Uiso 1 1 calc R . .
H15B H 0.3754 0.5926 0.1498 0.068 Uiso 1 1 calc R . .
H15C H 0.2972 0.5568 0.0998 0.068 Uiso 1 1 calc R . .
C16 C 0.3449(3) 0.2151(3) 0.1819(2) 0.0258(9) Uani 1 1 d . . .
C17 C 0.2541(3) 0.1528(3) 0.2176(2) 0.0256(9) Uani 1 1 d . . .
H17 H 0.2101 0.1247 0.1913 0.031 Uiso 1 1 calc R . .
C18 C 0.2375(3) 0.1382(3) 0.2973(2) 0.0239(9) Uani 1 1 d . . .
C19 C 0.3248(3) 0.1909(3) 0.3127(2) 0.0236(9) Uani 1 1 d . . .
C20 C 0.3577(4) 0.1982(3) 0.3814(2) 0.0327(10) Uani 1 1 d . . .
H20 H 0.3148 0.1687 0.4279 0.039 Uiso 1 1 calc R . .
C21 C 0.4517(4) 0.2478(3) 0.3810(3) 0.0396(11) Uani 1 1 d . . .
H21 H 0.4753 0.2506 0.4275 0.047 Uiso 1 1 calc R . .
C22 C 0.5135(4) 0.2946(3) 0.3124(3) 0.0387(11) Uani 1 1 d . . .
H22 H 0.5774 0.3297 0.3131 0.046 Uiso 1 1 calc R . .
C23 C 0.4833(3) 0.2905(3) 0.2448(3) 0.0309(10) Uani 1 1 d . . .
H23 H 0.5251 0.3237 0.1990 0.037 Uiso 1 1 calc R . .
C24 C 0.3904(3) 0.2374(3) 0.2424(2) 0.0239(9) Uani 1 1 d . . .
C25 C 0.4103(5) 0.3711(4) 0.0293(3) 0.0488(13) Uani 1 1 d . . .
H25A H 0.3297 0.4030 0.0280 0.073 Uiso 1 1 calc R . .
H25B H 0.4428 0.3789 -0.0226 0.073 Uiso 1 1 calc R . .
H25C H 0.4598 0.3999 0.0542 0.073 Uiso 1 1 calc R . .
C26 C 0.3204(4) 0.1833(4) 0.0326(3) 0.0501(13) Uani 1 1 d . . .
H26A H 0.3406 0.1135 0.0504 0.075 Uiso 1 1 calc R . .
H26B H 0.3397 0.2087 -0.0223 0.075 Uiso 1 1 calc R . .
H26C H 0.2357 0.1977 0.0431 0.075 Uiso 1 1 calc R . .
C27 C 0.5634(4) 0.1848(4) 0.0818(3) 0.0467(13) Uani 1 1 d . . .
H27A H 0.6095 0.2057 0.1139 0.070 Uiso 1 1 calc R . .
H27B H 0.5982 0.2046 0.0295 0.070 Uiso 1 1 calc R . .
H27C H 0.5640 0.1146 0.1010 0.070 Uiso 1 1 calc R . .
C28 C 0.0252(4) 0.0267(4) 0.3181(3) 0.0456(12) Uani 1 1 d . . .
H28A H -0.0239 0.0856 0.2925 0.068 Uiso 1 1 calc R . .
H28B H -0.0244 -0.0187 0.3552 0.068 Uiso 1 1 calc R . .
H28C H 0.0627 -0.0024 0.2805 0.068 Uiso 1 1 calc R . .
C29 C 0.0734(4) 0.1115(3) 0.4406(3) 0.0408(11) Uani 1 1 d . . .
H29A H 0.1252 0.0944 0.4829 0.061 Uiso 1 1 calc R . .
H29B H -0.0037 0.0874 0.4596 0.061 Uiso 1 1 calc R . .
H29C H 0.0631 0.1816 0.4175 0.061 Uiso 1 1 calc R . .
C30 C 0.2280(4) -0.0592(3) 0.4187(3) 0.0436(12) Uani 1 1 d . . .
H30A H 0.2686 -0.0879 0.3815 0.065 Uiso 1 1 calc R . .
H30B H 0.1744 -0.1037 0.4528 0.065 Uiso 1 1 calc R . .
H30C H 0.2865 -0.0466 0.4483 0.065 Uiso 1 1 calc R . .
C31 C 0.6256(6) 0.5669(5) 0.2628(4) 0.088(2) Uani 1 1 d D . .
H31A H 0.5392 0.5817 0.2580 0.105 Uiso 1 1 calc R . .
H31B H 0.6400 0.5277 0.3161 0.105 Uiso 1 1 calc R . .
C32 C 0.6763(5) 0.5153(4) 0.2113(4) 0.0713(18) Uani 1 1 d D . .
H32A H 0.6961 0.4464 0.2396 0.086 Uiso 1 1 calc R . .
H32B H 0.6200 0.5205 0.1728 0.086 Uiso 1 1 calc R . .
C33 C 0.7820(5) 0.5605(4) 0.1755(4) 0.082(2) Uani 1 1 d D . .
H33A H 0.8527 0.5143 0.1907 0.098 Uiso 1 1 calc R . .
H33B H 0.7797 0.5805 0.1196 0.098 Uiso 1 1 calc R . .
C34 C 0.7884(6) 0.6408(6) 0.1980(5) 0.109(3) Uani 1 1 d D . .
H34A H 0.7974 0.6985 0.1528 0.131 Uiso 1 1 calc R . .
H34B H 0.8576 0.6304 0.2288 0.131 Uiso 1 1 calc R . .
C35 C 0.3889(4) 0.9257(4) 0.2045(3) 0.0554(14) Uani 1 1 d . . .
H35A H 0.4156 0.9892 0.1744 0.066 Uiso 1 1 calc R . .
H35B H 0.3716 0.9237 0.2579 0.066 Uiso 1 1 calc R . .
C36 C 0.2809(4) 0.9077(4) 0.1724(3) 0.0575(15) Uani 1 1 d . . .
H36A H 0.2303 0.8658 0.2126 0.069 Uiso 1 1 calc R . .
H36B H 0.2338 0.9688 0.1469 0.069 Uiso 1 1 calc R . .
C37 C 0.3330(5) 0.8586(5) 0.1164(4) 0.0720(18) Uani 1 1 d . . .
H37A H 0.2789 0.8141 0.1111 0.086 Uiso 1 1 calc R . .
H37B H 0.3497 0.9061 0.0659 0.086 Uiso 1 1 calc R . .
C38 C 0.4426(5) 0.8058(7) 0.1495(5) 0.112(3) Uani 1 1 d . . .
H38A H 0.4296 0.7378 0.1774 0.134 Uiso 1 1 calc R . .
H38B H 0.5054 0.8073 0.1088 0.134 Uiso 1 1 calc R . .
O3 O 0.5108(8) 0.6852(8) 0.3876(6) 0.048(3) Uiso 0.418(9) 1 d PD A 2
C39 C 0.3839(11) 0.6892(13) 0.3833(9) 0.074(6) Uiso 0.418(9) 1 d PD A 2
H39A H 0.3651 0.6783 0.3364 0.089 Uiso 0.418(9) 1 calc PR A 2
H39B H 0.3444 0.7521 0.3843 0.089 Uiso 0.418(9) 1 calc PR A 2
C40 C 0.3465(14) 0.6099(14) 0.4522(9) 0.087(6) Uiso 0.418(9) 1 d PD A 2
H40A H 0.2643 0.6249 0.4701 0.105 Uiso 0.418(9) 1 calc PR A 2
H40B H 0.3520 0.5484 0.4414 0.105 Uiso 0.418(9) 1 calc PR A 2
C41 C 0.4281(13) 0.6045(15) 0.5081(8) 0.092(6) Uiso 0.418(9) 1 d PD A 2
H41A H 0.4377 0.5391 0.5455 0.110 Uiso 0.418(9) 1 calc PR A 2
H41B H 0.4016 0.6513 0.5353 0.110 Uiso 0.418(9) 1 calc PR A 2
C42 C 0.5371(10) 0.6288(11) 0.4620(6) 0.054(4) Uiso 0.418(9) 1 d PD A 2
H42A H 0.5824 0.6647 0.4843 0.065 Uiso 0.418(9) 1 calc PR A 2
H42B H 0.5864 0.5692 0.4612 0.065 Uiso 0.418(9) 1 calc PR A 2
O3A O 0.4881(6) 0.7145(6) 0.3679(4) 0.057(2) Uiso 0.582(9) 1 d PD A 1
C39A C 0.3692(8) 0.7034(8) 0.3561(6) 0.052(3) Uiso 0.582(9) 1 d PD A 1
H39C H 0.3688 0.6634 0.3229 0.062 Uiso 0.582(9) 1 calc PR A 1
H39D H 0.3255 0.7668 0.3322 0.062 Uiso 0.582(9) 1 calc PR A 1
C40A C 0.3142(8) 0.6546(8) 0.4338(5) 0.056(3) Uiso 0.582(9) 1 d PD A 1
H40C H 0.2324 0.6835 0.4395 0.067 Uiso 0.582(9) 1 calc PR A 1
H40D H 0.3124 0.5852 0.4424 0.067 Uiso 0.582(9) 1 calc PR A 1
C41A C 0.3876(7) 0.6692(8) 0.4869(5) 0.051(3) Uiso 0.582(9) 1 d PD A 1
H41C H 0.3951 0.6115 0.5326 0.061 Uiso 0.582(9) 1 calc PR A 1
H41D H 0.3545 0.7251 0.5026 0.061 Uiso 0.582(9) 1 calc PR A 1
C42A C 0.5042(9) 0.6868(10) 0.4440(6) 0.082(4) Uiso 0.582(9) 1 d PD A 1
H42C H 0.5390 0.7378 0.4559 0.098 Uiso 0.582(9) 1 calc PR A 1
H42D H 0.5591 0.6274 0.4590 0.098 Uiso 0.582(9) 1 calc PR A 1
C43 C 0.8476(5) 0.7778(4) 0.4065(4) 0.0630(16) Uani 1 1 d . . .
H43A H 0.8105 0.7746 0.4573 0.076 Uiso 1 1 calc R . .
H43B H 0.8420 0.8459 0.3734 0.076 Uiso 1 1 calc R . .
C44 C 0.9734(6) 0.7368(5) 0.4124(4) 0.078(2) Uani 1 1 d . . .
H44A H 1.0096 0.7497 0.4536 0.094 Uiso 1 1 calc R . .
H44B H 1.0201 0.7635 0.3640 0.094 Uiso 1 1 calc R . .
C45 C 0.9652(7) 0.6314(5) 0.4300(4) 0.090(2) Uani 1 1 d . . .
H45A H 0.9718 0.5970 0.4850 0.108 Uiso 1 1 calc R . .
H45B H 1.0287 0.6036 0.4013 0.108 Uiso 1 1 calc R . .
C46 C 0.8442(7) 0.6246(5) 0.4057(5) 0.100(3) Uani 1 1 d . . .
H46A H 0.8524 0.5915 0.3671 0.119 Uiso 1 1 calc R . .
H46B H 0.7950 0.5879 0.4499 0.119 Uiso 1 1 calc R . .
C47 C 0.7566(6) 0.9281(7) 0.1149(4) 0.103(3) Uani 1 1 d . . .
H47A H 0.7219 0.9931 0.1140 0.124 Uiso 1 1 calc R . .
H47B H 0.6982 0.8985 0.0962 0.124 Uiso 1 1 calc R . .
C48 C 0.8632(6) 0.9360(6) 0.0656(4) 0.082(2) Uani 1 1 d . . .
H48A H 0.8698 1.0035 0.0333 0.099 Uiso 1 1 calc R . .
H48B H 0.8642 0.8957 0.0325 0.099 Uiso 1 1 calc R . .
C49 C 0.9592(5) 0.9016(5) 0.1174(4) 0.078(2) Uani 1 1 d . . .
H49A H 1.0125 0.9525 0.1090 0.094 Uiso 1 1 calc R . .
H49B H 1.0060 0.8448 0.1088 0.094 Uiso 1 1 calc R . .
C50 C 0.9039(5) 0.8758(4) 0.1952(3) 0.0636(17) Uani 1 1 d . . .
H50A H 0.9397 0.8125 0.2267 0.076 Uiso 1 1 calc R . .
H50B H 0.9154 0.9246 0.2188 0.076 Uiso 1 1 calc R . .
O6 O 0.6125(10) 0.9308(7) 0.3172(6) 0.045(3) Uiso 0.418(9) 1 d PD A 2
C51 C 0.5783(14) 0.9128(11) 0.4029(7) 0.056(4) Uiso 0.418(9) 1 d PD A 2
H51A H 0.4942 0.9007 0.4149 0.068 Uiso 0.418(9) 1 calc PR A 2
H51B H 0.6279 0.8571 0.4347 0.068 Uiso 0.418(9) 1 calc PR A 2
C52 C 0.5996(14) 0.9997(9) 0.4151(7) 0.056(4) Uiso 0.418(9) 1 d PD A 2
H52A H 0.6388 0.9844 0.4632 0.067 Uiso 0.418(9) 1 calc PR A 2
H52B H 0.5238 1.0389 0.4186 0.067 Uiso 0.418(9) 1 calc PR A 2
C53 C 0.6745(10) 1.0525(9) 0.3520(9) 0.039(3) Uiso 0.418(9) 1 d PD A 2
H53A H 0.7568 1.0445 0.3671 0.047 Uiso 0.418(9) 1 calc PR A 2
H53B H 0.6466 1.1218 0.3361 0.047 Uiso 0.418(9) 1 calc PR A 2
C54 C 0.6697(19) 1.0151(12) 0.2896(8) 0.100(7) Uiso 0.418(9) 1 d PD A 2
H54A H 0.6259 1.0633 0.2482 0.120 Uiso 0.418(9) 1 calc PR A 2
H54B H 0.7507 1.0012 0.2692 0.120 Uiso 0.418(9) 1 calc PR A 2
O6A O 0.5843(7) 0.9192(5) 0.3336(4) 0.047(2) Uiso 0.582(9) 1 d PD A 1
C51A C 0.5743(14) 0.9500(12) 0.4024(7) 0.101(5) Uiso 0.582(9) 1 d PD A 1
H51C H 0.4936 0.9801 0.4096 0.121 Uiso 0.582(9) 1 calc PR A 1
H51D H 0.5914 0.8942 0.4483 0.121 Uiso 0.582(9) 1 calc PR A 1
C52A C 0.6623(11) 1.0204(8) 0.3890(7) 0.061(3) Uiso 0.582(9) 1 d PD A 1
H52C H 0.6327 1.0715 0.4113 0.074 Uiso 0.582(9) 1 calc PR A 1
H52D H 0.7380 0.9884 0.4111 0.074 Uiso 0.582(9) 1 calc PR A 1
C53A C 0.6770(9) 1.0600(8) 0.3058(7) 0.066(3) Uiso 0.582(9) 1 d PD A 1
H53C H 0.6582 1.1307 0.2880 0.080 Uiso 0.582(9) 1 calc PR A 1
H53D H 0.7588 1.0444 0.2874 0.080 Uiso 0.582(9) 1 calc PR A 1
C54A C 0.5923(7) 1.0125(6) 0.2795(4) 0.040(2) Uiso 0.582(9) 1 d PD A 1
H54C H 0.5139 1.0502 0.2754 0.048 Uiso 0.582(9) 1 calc PR A 1
H54D H 0.6197 1.0075 0.2290 0.048 Uiso 0.582(9) 1 calc PR A 1
Si1 Si -0.05254(10) 0.31164(9) 0.08989(7) 0.0281(3) Uani 1 1 d . . .
Si2 Si 0.21226(10) 0.51862(9) 0.22641(7) 0.0312(3) Uani 1 1 d . . .
Si3 Si 0.40756(10) 0.24101(9) 0.08333(7) 0.0328(3) Uani 1 1 d . . .
Si4 Si 0.14141(10) 0.05617(8) 0.36789(7) 0.0276(3) Uani 1 1 d . . .
Na1 Na 0.63830(15) 0.78780(14) 0.28435(12) 0.0487(5) Uani 1 1 d . . .
O1 O 0.6828(3) 0.6546(3) 0.2416(3) 0.0839(15) Uani 1 1 d D A .
O2 O 0.4769(3) 0.8499(3) 0.1997(2) 0.0612(11) Uani 1 1 d . A .
O4 O 0.7903(3) 0.7211(3) 0.3745(2) 0.0590(10) Uani 1 1 d . A .
O5 O 0.7808(3) 0.8721(2) 0.18966(19) 0.0458(8) Uani 1 1 d . A .

loop_
_atom_site_aniso_label
_atom_site_aniso_U_11
_atom_site_aniso_U_22
_atom_site_aniso_U_33
_atom_site_aniso_U_23
_atom_site_aniso_U_13
_atom_site_aniso_U_12
Co1 0.0207(3) 0.0214(3) 0.0249(3) -0.0086(2) -0.0003(2) -0.0057(2)
C1 0.023(2) 0.022(2) 0.028(2) -0.0090(18) -0.0037(16) -0.0032(16)
C2 0.023(2) 0.021(2) 0.027(2) -0.0064(18) -0.0017(16) -0.0038(16)
C3 0.024(2) 0.023(2) 0.033(2) -0.0114(19) -0.0057(17) -0.0026(16)
C4 0.0186(19) 0.024(2) 0.034(2) -0.0141(19) -0.0025(16) 0.0003(16)
C5 0.029(2) 0.037(3) 0.032(3) -0.018(2) -0.0070(18) 0.0009(19)
C6 0.030(2) 0.052(3) 0.033(3) -0.017(2) 0.0000(19) 0.006(2)
C7 0.023(2) 0.046(3) 0.043(3) -0.009(2) 0.001(2) -0.004(2)
C8 0.025(2) 0.032(3) 0.034(3) -0.012(2) -0.0024(18) -0.0060(18)
C9 0.0201(19) 0.022(2) 0.026(2) -0.0065(18) -0.0062(16) 0.0020(16)
C10 0.034(2) 0.051(3) 0.047(3) -0.019(2) -0.009(2) -0.007(2)
C11 0.053(3) 0.039(3) 0.049(3) -0.016(2) -0.012(2) -0.014(2)
C12 0.051(3) 0.054(3) 0.032(3) -0.017(2) -0.004(2) -0.005(2)
C13 0.042(3) 0.033(3) 0.092(4) -0.027(3) -0.011(3) -0.004(2)
C14 0.038(3) 0.051(3) 0.066(4) -0.031(3) -0.013(2) -0.006(2)
C15 0.043(3) 0.039(3) 0.058(3) -0.017(3) 0.001(2) -0.016(2)
C16 0.023(2) 0.026(2) 0.028(2) -0.0094(19) -0.0005(17) -0.0006(17)
C17 0.025(2) 0.025(2) 0.030(2) -0.0126(19) -0.0018(17) -0.0029(17)
C18 0.0214(19) 0.024(2) 0.027(2) -0.0075(18) -0.0029(16) -0.0031(16)
C19 0.023(2) 0.018(2) 0.029(2) -0.0060(18) -0.0032(16) -0.0027(16)
C20 0.034(2) 0.034(3) 0.030(3) -0.007(2) -0.0053(19) -0.0087(19)
C21 0.040(3) 0.046(3) 0.035(3) -0.009(2) -0.013(2) -0.011(2)
C22 0.028(2) 0.036(3) 0.055(3) -0.013(2) -0.013(2) -0.0114(19)
C23 0.020(2) 0.028(2) 0.042(3) -0.006(2) -0.0031(18) -0.0042(17)
C24 0.0193(19) 0.021(2) 0.030(2) -0.0070(18) -0.0014(16) 0.0012(16)
C25 0.055(3) 0.049(3) 0.034(3) -0.006(2) 0.009(2) -0.003(2)
C26 0.051(3) 0.067(4) 0.040(3) -0.027(3) 0.008(2) -0.013(3)
C27 0.037(3) 0.055(3) 0.047(3) -0.019(3) 0.009(2) -0.004(2)
C28 0.041(3) 0.045(3) 0.051(3) -0.010(2) -0.004(2) -0.021(2)
C29 0.039(3) 0.034(3) 0.045(3) -0.007(2) 0.007(2) -0.008(2)
C30 0.044(3) 0.031(3) 0.047(3) -0.004(2) 0.009(2) -0.001(2)
C31 0.072(4) 0.089(5) 0.131(6) -0.075(5) 0.052(4) -0.050(4)
C32 0.074(4) 0.056(4) 0.094(5) -0.038(4) 0.025(4) -0.028(3)
C33 0.077(4) 0.055(4) 0.113(6) -0.040(4) 0.049(4) -0.019(3)
C34 0.065(4) 0.112(6) 0.196(9) -0.116(6) 0.073(5) -0.054(4)
C35 0.045(3) 0.062(4) 0.072(4) -0.038(3) -0.004(3) -0.006(3)
C36 0.042(3) 0.059(4) 0.077(4) -0.028(3) -0.008(3) -0.006(3)
C37 0.056(4) 0.100(5) 0.078(4) -0.048(4) -0.002(3) -0.025(3)
C38 0.051(4) 0.198(9) 0.156(8) -0.155(8) -0.013(4) 0.010(5)
C43 0.068(4) 0.052(4) 0.074(4) -0.026(3) -0.019(3) 0.003(3)
C44 0.083(5) 0.071(5) 0.086(5) -0.029(4) -0.042(4) 0.016(4)
C45 0.130(7) 0.065(5) 0.076(5) -0.025(4) -0.038(5) 0.021(4)
C46 0.097(6) 0.042(4) 0.149(8) -0.022(4) 0.011(5) -0.003(4)
C47 0.053(4) 0.192(9) 0.050(4) -0.034(5) -0.009(3) 0.028(5)
C48 0.078(4) 0.115(6) 0.061(4) -0.026(4) -0.004(4) -0.042(4)
C49 0.049(3) 0.072(5) 0.089(5) 0.008(4) -0.002(3) -0.013(3)
C50 0.053(3) 0.062(4) 0.071(4) -0.005(3) -0.023(3) -0.020(3)
Si1 0.0289(6) 0.0297(7) 0.0290(7) -0.0117(5) -0.0043(5) -0.0075(5)
Si2 0.0251(6) 0.0265(7) 0.0474(8) -0.0169(6) -0.0053(5) -0.0058(5)
Si3 0.0317(6) 0.0374(8) 0.0284(7) -0.0111(6) 0.0061(5) -0.0053(5)
Si4 0.0258(6) 0.0224(6) 0.0323(7) -0.0051(5) 0.0035(5) -0.0080(5)
Na1 0.0327(10) 0.0535(13) 0.0761(14) -0.0424(11) 0.0056(9) -0.0120(9)
O1 0.048(2) 0.085(3) 0.158(4) -0.096(3) 0.042(2) -0.033(2)
O2 0.0325(18) 0.090(3) 0.086(3) -0.062(3) -0.0002(18) -0.0061(18)
O4 0.059(2) 0.038(2) 0.081(3) -0.019(2) -0.008(2) -0.0046(17)
O5 0.0408(18) 0.050(2) 0.050(2) -0.0185(18) -0.0054(16) -0.0070(15)

loop_
_atom_type_symbol
_atom_type_description
_atom_type_scat_dispersion_real
_atom_type_scat_dispersion_imag
_atom_type_scat_source
C C 0.0033 0.0016 'International Tables Vol C Tables 4.2.6.8 and 6.1.1.4'
H H 0.0000 0.0000 'International Tables Vol C Tables 4.2.6.8 and 6.1.1.4'
Si Si 0.0817 0.0704 'International Tables Vol C Tables 4.2.6.8 and 6.1.1.4'
Co Co 0.3494 0.9721 'International Tables Vol C Tables 4.2.6.8 and 6.1.1.4'
O O 0.0106 0.0060 'International Tables Vol C Tables 4.2.6.8 and 6.1.1.4'
Na Na 0.0362 0.0249 'International Tables Vol C Tables 4.2.6.8 and 6.1.1.4'

loop_
_geom_angle_atom_site_label_1
_geom_angle_atom_site_label_2
_geom_angle_atom_site_label_3
_geom_angle
C17 Co1 C2 130.73(16)
C17 Co1 C18 39.35(15)
C2 Co1 C18 166.99(14)
C17 Co1 C3 167.02(15)
C2 Co1 C3 39.50(15)
C18 Co1 C3 151.97(15)
C17 Co1 C16 37.91(14)
C2 Co1 C16 113.02(15)
C18 Co1 C16 64.53(14)
C3 Co1 C16 131.26(15)
C17 Co1 C1 113.41(15)
C2 Co1 C1 37.62(14)
C18 Co1 C1 131.65(14)
C3 Co1 C1 64.31(14)
C16 Co1 C1 123.22(14)
C17 Co1 C19 61.17(14)
C2 Co1 C19 154.53(14)
C18 Co1 C19 36.88(13)
C3 Co1 C19 123.65(14)
C16 Co1 C19 60.37(14)
C1 Co1 C19 167.67(13)
C17 Co1 C4 154.55(14)
C2 Co1 C4 61.17(15)
C18 Co1 C4 123.84(14)
C3 Co1 C4 36.89(14)
C16 Co1 C4 167.39(13)
C1 Co1 C4 60.07(13)
C19 Co1 C4 119.40(14)
C17 Co1 C24 59.77(14)
C2 Co1 C24 125.03(14)
C18 Co1 C24 61.08(13)
C3 Co1 C24 116.13(13)
C16 Co1 C24 35.05(13)
C1 Co1 C24 154.18(14)
C19 Co1 C24 34.94(13)
C4 Co1 C24 137.22(13)
C17 Co1 C9 125.52(14)
C2 Co1 C9 59.45(14)
C18 Co1 C9 116.68(13)
C3 Co1 C9 60.72(13)
C16 Co1 C9 154.40(14)
C1 Co1 C9 34.91(13)
C19 Co1 C9 137.38(13)
C4 Co1 C9 34.56(12)
C24 Co1 C9 170.13(13)
C2 C1 C9 105.4(3)
C2 C1 Si1 126.0(3)
C9 C1 Si1 127.3(3)
C2 C1 Co1 63.4(2)
C9 C1 Co1 78.6(2)
Si1 C1 Co1 131.8(2)
C1 C2 C3 111.9(3)
C1 C2 Co1 79.0(2)
C3 C2 Co1 72.7(2)
C1 C2 H2 124.1
C3 C2 H2 124.1
Co1 C2 H2 115.8
C2 C3 C4 105.0(3)
C2 C3 Si2 127.1(3)
C4 C3 Si2 127.2(3)
C2 C3 Co1 67.8(2)
C4 C3 Co1 80.2(2)
Si2 C3 Co1 124.35(19)
C5 C4 C9 119.8(3)
C5 C4 C3 131.8(4)
C9 C4 C3 108.3(3)
C5 C4 Co1 131.1(3)
C9 C4 Co1 75.3(2)
C3 C4 Co1 62.9(2)
C6 C5 C4 119.6(4)
C6 C5 H5 120.2
C4 C5 H5 120.2
C5 C6 C7 121.1(4)
C5 C6 H6 119.4
C7 C6 H6 119.4
C8 C7 C6 120.7(4)
C8 C7 H7 119.6
C6 C7 H7 119.6
C7 C8 C9 120.2(4)
C7 C8 H8 119.9
C9 C8 H8 119.9
C8 C9 C1 132.0(4)
C8 C9 C4 118.4(4)
C1 C9 C4 109.5(3)
C8 C9 Co1 131.9(3)
C1 C9 Co1 66.5(2)
C4 C9 Co1 70.1(2)
Si1 C10 H10A 109.5
Si1 C10 H10B 109.5
H10A C10 H10B 109.5
Si1 C10 H10C 109.5
H10A C10 H10C 109.5
H10B C10 H10C 109.5
Si1 C11 H11A 109.5
Si1 C11 H11B 109.5
H11A C11 H11B 109.5
Si1 C11 H11C 109.5
H11A C11 H11C 109.5
H11B C11 H11C 109.5
Si1 C12 H12A 109.5
Si1 C12 H12B 109.5
H12A C12 H12B 109.5
Si1 C12 H12C 109.5
H12A C12 H12C 109.5
H12B C12 H12C 109.5
Si2 C13 H13A 109.5
Si2 C13 H13B 109.5
H13A C13 H13B 109.5
Si2 C13 H13C 109.5
H13A C13 H13C 109.5
H13B C13 H13C 109.5
Si2 C14 H14A 109.5
Si2 C14 H14B 109.5
H14A C14 H14B 109.5
Si2 C14 H14C 109.5
H14A C14 H14C 109.5
H14B C14 H14C 109.5
Si2 C15 H15A 109.5
Si2 C15 H15B 109.5
H15A C15 H15B 109.5
Si2 C15 H15C 109.5
H15A C15 H15C 109.5
H15B C15 H15C 109.5
C24 C16 C17 105.3(3)
C24 C16 Si3 127.3(3)
C17 C16 Si3 126.5(3)
C24 C16 Co1 78.4(2)
C17 C16 Co1 63.3(2)
Si3 C16 Co1 130.5(2)
C18 C17 C16 112.1(3)
C18 C17 Co1 72.8(2)
C16 C17 Co1 78.8(2)
C18 C17 H17 124.0
C16 C17 H17 124.0
Co1 C17 H17 116.0
C17 C18 C19 105.0(3)
C17 C18 Si4 127.7(3)
C19 C18 Si4 126.8(3)
C17 C18 Co1 67.9(2)
C19 C18 Co1 79.5(2)
Si4 C18 Co1 123.63(19)
C20 C19 C18 131.7(4)
C20 C19 C24 119.2(3)
C18 C19 C24 109.0(3)
C20 C19 Co1 130.4(3)
C18 C19 Co1 63.6(2)
C24 C19 Co1 75.8(2)
C21 C20 C19 119.9(4)
C21 C20 H20 120.0
C19 C20 H20 120.0
C20 C21 C22 120.6(4)
C20 C21 H21 119.7
C22 C21 H21 119.7
C23 C22 C21 121.1(4)
C23 C22 H22 119.4
C21 C22 H22 119.4
C22 C23 C24 120.5(4)
C22 C23 H23 119.8
C24 C23 H23 119.8
C23 C24 C16 132.8(4)
C23 C24 C19 118.5(4)
C16 C24 C19 108.7(3)
C23 C24 Co1 131.6(3)
C16 C24 Co1 66.5(2)
C19 C24 Co1 69.3(2)
Si3 C25 H25A 109.5
Si3 C25 H25B 109.5
H25A C25 H25B 109.5
Si3 C25 H25C 109.5
H25A C25 H25C 109.5
H25B C25 H25C 109.5
Si3 C26 H26A 109.5
Si3 C26 H26B 109.5
H26A C26 H26B 109.5
Si3 C26 H26C 109.5
H26A C26 H26C 109.5
H26B C26 H26C 109.5
Si3 C27 H27A 109.5
Si3 C27 H27B 109.5
H27A C27 H27B 109.5
Si3 C27 H27C 109.5
H27A C27 H27C 109.5
H27B C27 H27C 109.5
Si4 C28 H28A 109.5
Si4 C28 H28B 109.5
H28A C28 H28B 109.5
Si4 C28 H28C 109.5
H28A C28 H28C 109.5
H28B C28 H28C 109.5
Si4 C29 H29A 109.5
Si4 C29 H29B 109.5
H29A C29 H29B 109.5
Si4 C29 H29C 109.5
H29A C29 H29C 109.5
H29B C29 H29C 109.5
Si4 C30 H30A 109.5
Si4 C30 H30B 109.5
H30A C30 H30B 109.5
Si4 C30 H30C 109.5
H30A C30 H30C 109.5
H30B C30 H30C 109.5
O1 C31 C32 106.5(4)
O1 C31 H31A 110.4
C32 C31 H31A 110.4
O1 C31 H31B 110.4
C32 C31 H31B 110.4
H31A C31 H31B 108.6
C33 C32 C31 105.7(5)
C33 C32 H32A 110.6
C31 C32 H32A 110.6
C33 C32 H32B 110.6
C31 C32 H32B 110.6
H32A C32 H32B 108.7
C34 C33 C32 109.0(5)
C34 C33 H33A 109.9
C32 C33 H33A 109.9
C34 C33 H33B 109.9
C32 C33 H33B 109.9
H33A C33 H33B 108.3
C33 C34 O1 108.4(4)
C33 C34 H34A 110.0
O1 C34 H34A 110.0
C33 C34 H34B 110.0
O1 C34 H34B 110.0
H34A C34 H34B 108.4
O2 C35 C36 105.2(4)
O2 C35 H35A 110.7
C36 C35 H35A 110.7
O2 C35 H35B 110.7
C36 C35 H35B 110.7
H35A C35 H35B 108.8
C37 C36 C35 103.0(4)
C37 C36 H36A 111.2
C35 C36 H36A 111.2
C37 C36 H36B 111.2
C35 C36 H36B 111.2
H36A C36 H36B 109.1
C38 C37 C36 103.8(5)
C38 C37 H37A 111.0
C36 C37 H37A 111.0
C38 C37 H37B 111.0
C36 C37 H37B 111.0
H37A C37 H37B 109.0
O2 C38 C37 108.4(5)
O2 C38 H38A 110.0
C37 C38 H38A 110.0
O2 C38 H38B 110.0
C37 C38 H38B 110.0
H38A C38 H38B 108.4
C42 O3 C39 107.0(9)
C42 O3 Na1 129.6(7)
C39 O3 Na1 122.4(8)
O3 C39 C40 104.1(11)
O3 C39 H39A 110.9
C40 C39 H39A 110.9
O3 C39 H39B 110.9
C40 C39 H39B 110.9
H39A C39 H39B 109.0
C41 C40 C39 104.6(11)
C41 C40 H40A 110.8
C39 C40 H40A 110.8
C41 C40 H40B 110.8
C39 C40 H40B 110.8
H40A C40 H40B 108.9
C40 C41 C42 102.6(11)
C40 C41 H41A 111.3
C42 C41 H41A 111.3
C40 C41 H41B 111.3
C42 C41 H41B 111.3
H41A C41 H41B 109.2
O3 C42 C41 109.7(10)
O3 C42 H42A 109.7
C41 C42 H42A 109.7
O3 C42 H42B 109.7
C41 C42 H42B 109.7
H42A C42 H42B 108.2
C42A O3A C39A 110.1(7)
C42A O3A Na1 117.8(6)
C39A O3A Na1 131.5(6)
O3A C39A C40A 105.5(8)
O3A C39A H39C 110.6
C40A C39A H39C 110.6
O3A C39A H39D 110.6
C40A C39A H39D 110.6
H39C C39A H39D 108.8
C41A C40A C39A 105.8(7)
C41A C40A H40C 110.6
C39A C40A H40C 110.6
C41A C40A H40D 110.6
C39A C40A H40D 110.6
H40C C40A H40D 108.7
C40A C41A C42A 104.4(7)
C40A C41A H41C 110.9
C42A C41A H41C 110.9
C40A C41A H41D 110.9
C42A C41A H41D 110.9
H41C C41A H41D 108.9
O3A C42A C41A 108.9(8)
O3A C42A H42C 109.9
C41A C42A H42C 109.9
O3A C42A H42D 109.9
C41A C42A H42D 109.9
H42C C42A H42D 108.3
O4 C43 C44 106.4(5)
O4 C43 H43A 110.5
C44 C43 H43A 110.5
O4 C43 H43B 110.5
C44 C43 H43B 110.5
H43A C43 H43B 108.6
C43 C44 C45 103.0(6)
C43 C44 H44A 111.2
C45 C44 H44A 111.2
C43 C44 H44B 111.2
C45 C44 H44B 111.2
H44A C44 H44B 109.1
C44 C45 C46 104.9(6)
C44 C45 H45A 110.8
C46 C45 H45A 110.8
C44 C45 H45B 110.8
C46 C45 H45B 110.8
H45A C45 H45B 108.8
O4 C46 C45 107.2(5)
O4 C46 H46A 110.3
C45 C46 H46A 110.3
O4 C46 H46B 110.3
C45 C46 H46B 110.3
H46A C46 H46B 108.5
O5 C47 C48 110.8(5)
O5 C47 H47A 109.5
C48 C47 H47A 109.5
O5 C47 H47B 109.5
C48 C47 H47B 109.5
H47A C47 H47B 108.1
C47 C48 C49 104.6(5)
C47 C48 H48A 110.8
C49 C48 H48A 110.8
C47 C48 H48B 110.8
C49 C48 H48B 110.8
H48A C48 H48B 108.9
C48 C49 C50 106.8(5)
C48 C49 H49A 110.4
C50 C49 H49A 110.4
C48 C49 H49B 110.4
C50 C49 H49B 110.4
H49A C49 H49B 108.6
O5 C50 C49 107.2(4)
O5 C50 H50A 110.3
C49 C50 H50A 110.3
O5 C50 H50B 110.3
C49 C50 H50B 110.3
H50A C50 H50B 108.5
C54 O6 C51 107.7(9)
C54 O6 Na1 131.7(9)
C51 O6 Na1 113.1(8)
C52 C51 O6 104.4(9)
C52 C51 H51A 110.9
O6 C51 H51A 110.9
C52 C51 H51B 110.9
O6 C51 H51B 110.9
H51A C51 H51B 108.9
C51 C52 C53 108.3(9)
C51 C52 H52A 110.0
C53 C52 H52A 110.0
C51 C52 H52B 110.0
C53 C52 H52B 110.0
H52A C52 H52B 108.4
C52 C53 C54 108.1(9)
C52 C53 H53A 110.1
C54 C53 H53A 110.1
C52 C53 H53B 110.1
C54 C53 H53B 110.1
H53A C53 H53B 108.4
O6 C54 C53 108.3(10)
O6 C54 H54A 110.0
C53 C54 H54A 110.0
O6 C54 H54B 110.0
C53 C54 H54B 110.0
H54A C54 H54B 108.4
C54A O6A C51A 96.4(8)
C54A O6A Na1 115.2(5)
C51A O6A Na1 145.6(8)
C52A C51A O6A 106.2(9)
C52A C51A H51C 110.5
O6A C51A H51C 110.5
C52A C51A H51D 110.5
O6A C51A H51D 110.5
H51C C51A H51D 108.7
C53A C52A C51A 103.8(8)
C53A C52A H52C 111.0
C51A C52A H52C 111.0
C53A C52A H52D 111.0
C51A C52A H52D 111.0
H52C C52A H52D 109.0
C54A C53A C52A 103.7(7)
C54A C53A H53C 111.0
C52A C53A H53C 111.0
C54A C53A H53D 111.0
C52A C53A H53D 111.0
H53C C53A H53D 109.0
O6A C54A C53A 107.6(7)
O6A C54A H54C 110.2
C53A C54A H54C 110.2
O6A C54A H54D 110.2
C53A C54A H54D 110.2
H54C C54A H54D 108.5
C1 Si1 C12 109.6(2)
C1 Si1 C11 114.0(2)
C12 Si1 C11 108.4(2)
C1 Si1 C10 109.76(19)
C12 Si1 C10 108.0(2)
C11 Si1 C10 106.8(2)
C3 Si2 C15 110.2(2)
C3 Si2 C14 111.6(2)
C15 Si2 C14 110.3(2)
C3 Si2 C13 109.9(2)
C15 Si2 C13 107.7(2)
C14 Si2 C13 106.9(2)
C16 Si3 C25 114.4(2)
C16 Si3 C27 110.4(2)
C25 Si3 C27 107.0(2)
C16 Si3 C26 108.5(2)
C25 Si3 C26 109.7(2)
C27 Si3 C26 106.6(2)
C18 Si4 C28 109.2(2)
C18 Si4 C30 110.76(19)
C28 Si4 C30 107.5(2)
C18 Si4 C29 110.70(19)
C28 Si4 C29 110.9(2)
C30 Si4 C29 107.8(2)
O3A Na1 O1 91.6(2)
O3A Na1 O6 95.4(4)
O1 Na1 O6 173.0(3)
O3A Na1 O6A 85.1(3)
O1 Na1 O6A 176.6(2)
O6 Na1 O6A 10.3(3)
O3A Na1 O5 174.8(2)
O1 Na1 O5 89.26(14)
O6 Na1 O5 83.8(3)
O6A Na1 O5 94.1(2)
O3A Na1 O4 94.4(2)
O1 Na1 O4 88.92(17)
O6 Na1 O4 90.4(3)
O6A Na1 O4 91.1(2)
O5 Na1 O4 90.74(13)
O3A Na1 O2 82.1(2)
O1 Na1 O2 91.23(16)
O6 Na1 O2 89.8(3)
O6A Na1 O2 88.6(2)
O5 Na1 O2 92.71(14)
O4 Na1 O2 176.55(16)
O3A Na1 O3 11.9(3)
O1 Na1 O3 86.8(3)
O6 Na1 O3 100.0(4)
O6A Na1 O3 89.8(3)
O5 Na1 O3 173.1(3)
O4 Na1 O3 83.5(3)
O2 Na1 O3 93.1(3)
C34 O1 C31 107.1(4)
C34 O1 Na1 122.9(3)
C31 O1 Na1 129.2(3)
C38 O2 C35 109.5(4)
C38 O2 Na1 125.4(4)
C35 O2 Na1 124.0(3)
C43 O4 C46 105.5(5)
C43 O4 Na1 123.3(3)
C46 O4 Na1 131.2(4)
C47 O5 C50 105.6(4)
C47 O5 Na1 125.1(3)
C50 O5 Na1 129.4(3)

loop_
_geom_bond_atom_site_label_1
_geom_bond_atom_site_label_2
_geom_bond_distance
Co1 C17 2.089(4)
Co1 C2 2.092(4)
Co1 C18 2.154(4)
Co1 C3 2.156(4)
Co1 C16 2.294(4)
Co1 C1 2.298(4)
Co1 C19 2.365(4)
Co1 C4 2.387(4)
Co1 C24 2.451(4)
Co1 C9 2.456(4)
C1 C2 1.429(5)
C1 C9 1.434(5)
C1 Si1 1.846(4)
C2 C3 1.437(5)
C2 H2 0.9500
C3 C4 1.454(5)
C3 Si2 1.843(4)
C4 C5 1.407(6)
C4 C9 1.440(5)
C5 C6 1.377(6)
C5 H5 0.9500
C6 C7 1.403(6)
C6 H6 0.9500
C7 C8 1.370(6)
C7 H7 0.9500
C8 C9 1.421(5)
C8 H8 0.9500
C10 Si1 1.879(4)
C10 H10A 0.9800
C10 H10B 0.9800
C10 H10C 0.9800
C11 Si1 1.869(5)
C11 H11A 0.9800
C11 H11B 0.9800
C11 H11C 0.9800
C12 Si1 1.865(5)
C12 H12A 0.9800
C12 H12B 0.9800
C12 H12C 0.9800
C13 Si2 1.878(5)
C13 H13A 0.9800
C13 H13B 0.9800
C13 H13C 0.9800
C14 Si2 1.871(5)
C14 H14A 0.9800
C14 H14B 0.9800
C14 H14C 0.9800
C15 Si2 1.866(5)
C15 H15A 0.9800
C15 H15B 0.9800
C15 H15C 0.9800
C16 C24 1.436(5)
C16 C17 1.437(5)
C16 Si3 1.843(4)
C17 C18 1.430(5)
C17 H17 0.9500
C18 C19 1.443(5)
C18 Si4 1.845(4)
C19 C20 1.414(6)
C19 C24 1.448(5)
C20 C21 1.372(6)
C20 H20 0.9500
C21 C22 1.406(6)
C21 H21 0.9500
C22 C23 1.365(6)
C22 H22 0.9500
C23 C24 1.408(5)
C23 H23 0.9500
C25 Si3 1.857(5)
C25 H25A 0.9800
C25 H25B 0.9800
C25 H25C 0.9800
C26 Si3 1.885(5)
C26 H26A 0.9800
C26 H26B 0.9800
C26 H26C 0.9800
C27 Si3 1.872(5)
C27 H27A 0.9800
C27 H27B 0.9800
C27 H27C 0.9800
C28 Si4 1.864(5)
C28 H28A 0.9800
C28 H28B 0.9800
C28 H28C 0.9800
C29 Si4 1.870(5)
C29 H29A 0.9800
C29 H29B 0.9800
C29 H29C 0.9800
C30 Si4 1.869(5)
C30 H30A 0.9800
C30 H30B 0.9800
C30 H30C 0.9800
C31 O1 1.446(6)
C31 C32 1.455(7)
C31 H31A 0.9900
C31 H31B 0.9900
C32 C33 1.449(7)
C32 H32A 0.9900
C32 H32B 0.9900
C33 C34 1.399(7)
C33 H33A 0.9900
C33 H33B 0.9900
C34 O1 1.420(6)
C34 H34A 0.9900
C34 H34B 0.9900
C35 O2 1.432(6)
C35 C36 1.511(7)
C35 H35A 0.9900
C35 H35B 0.9900
C36 C37 1.501(8)
C36 H36A 0.9900
C36 H36B 0.9900
C37 C38 1.467(9)
C37 H37A 0.9900
C37 H37B 0.9900
C38 O2 1.415(6)
C38 H38A 0.9900
C38 H38B 0.9900
O3 C42 1.404(12)
O3 C39 1.452(12)
O3 Na1 2.492(9)
C39 C40 1.495(14)
C39 H39A 0.9900
C39 H39B 0.9900
C40 C41 1.443(13)
C40 H40A 0.9900
C40 H40B 0.9900
C41 C42 1.455(13)
C41 H41A 0.9900
C41 H41B 0.9900
C42 H42A 0.9900
C42 H42B 0.9900
O3A C42A 1.369(11)
O3A C39A 1.434(9)
O3A Na1 2.317(7)
C39A C40A 1.506(11)
C39A H39C 0.9900
C39A H39D 0.9900
C40A C41A 1.443(10)
C40A H40C 0.9900
C40A H40D 0.9900
C41A C42A 1.490(10)
C41A H41C 0.9900
C41A H41D 0.9900
C42A H42C 0.9900
C42A H42D 0.9900
C43 O4 1.427(6)
C43 C44 1.489(8)
C43 H43A 0.9900
C43 H43B 0.9900
C44 C45 1.497(9)
C44 H44A 0.9900
C44 H44B 0.9900
C45 C46 1.522(10)
C45 H45A 0.9900
C45 H45B 0.9900
C46 O4 1.437(7)
C46 H46A 0.9900
C46 H46B 0.9900
C47 O5 1.403(7)
C47 C48 1.445(8)
C47 H47A 0.9900
C47 H47B 0.9900
C48 C49 1.464(8)
C48 H48A 0.9900
C48 H48B 0.9900
C49 C50 1.474(8)
C49 H49A 0.9900
C49 H49B 0.9900
C50 O5 1.428(6)
C50 H50A 0.9900
C50 H50B 0.9900
O6 C54 1.401(13)
O6 C51 1.553(12)
O6 Na1 2.370(9)
C51 C52 1.431(13)
C51 H51A 0.9900
C51 H51B 0.9900
C52 C53 1.446(13)
C52 H52A 0.9900
C52 H52B 0.9900
C53 C54 1.454(13)
C53 H53A 0.9900
C53 H53B 0.9900
C54 H54A 0.9900
C54 H54B 0.9900
O6A C54A 1.424(9)
O6A C51A 1.491(11)
O6A Na1 2.407(7)
C51A C52A 1.482(13)
C51A H51C 0.9900
C51A H51D 0.9900
C52A C53A 1.471(12)
C52A H52C 0.9900
C52A H52D 0.9900
C53A C54A 1.470(11)
C53A H53C 0.9900
C53A H53D 0.9900
C54A H54C 0.9900
C54A H54D 0.9900
Na1 O1 2.347(4)
Na1 O5 2.411(4)
Na1 O4 2.424(4)
Na1 O2 2.437(4)
